data_4036312
loop_
_publ_author_name
'Gregson, Aaron M.'
'Wales, Steven M.'
'Bailey, Stephen J.'
'Willis, Anthony C.'
'Keller, Paul A.'

_publ_section_title
;
 Cyclic Phosphine Oxides and Phosphinamides from Di-Grignard Reagents and
 Phosphonic Dichlorides: Modular Access to Annulated Phospholanes.
;
_journal_issue 19
_journal_name_full 'The Journal of organic chemistry'
_journal_page_first 9774
_journal_page_last 9780
_journal_paper_doi 10.1021/acs.joc.5b01476
_journal_volume 80
_journal_year 2015
_chemical_compound_source ' from U of Wollongong'
_chemical_formula_moiety 'C22 H17 O P, C H4 O'
_chemical_formula_sum 'C23 H21 O2 P'
_chemical_formula_weight 360.39
_space_group_IT_number 61
_space_group_name_Hall '-P 2ac 2ab'
_space_group_name_H-M_alt 'P b c a'
_symmetry_cell_setting orthorhombic
_symmetry_space_group_name_Hall '-P 2ac 2ab'
_symmetry_space_group_name_H-M 'P b c a'
_atom_sites_solution_hydrogens difmap
_atom_sites_solution_primary direct
_audit_creation_date 15-05-15
_audit_creation_method CRYSTALS_ver_14.40
_audit_update_record
;
2015-05-15 - Report on C23 H21 O2 P
             by Anthony C. Willis
             for Paul Keller



2015-05-18- passes checkcif tests with minor warnings  
;
_cell_angle_alpha 90
_cell_angle_beta 90
_cell_angle_gamma 90
_cell_formula_units_Z 8
_cell_length_a 12.7936(1)
_cell_length_b 16.4968(1)
_cell_length_c 16.9867(1)
_cell_measurement_reflns_used 32674
_cell_measurement_temperature 150
_cell_measurement_theta_max 72
_cell_measurement_theta_min 5
_cell_volume 3585.10(4)
_computing_cell_refinement 'CrysAlisPro (Agilent Technologies, 2015)'
_computing_data_collection
;
CrysAlisPro, Agilent Technologies,
Version 1.171.37.35h (release 09-02-2015 CrysAlis171 .NET)
(compiled Feb 9 2015,16:26:32)
;
_computing_data_reduction 'CrysAlisPro (Agilent Technologies, 2015)'
_computing_molecular_graphics 'PLATON (Spek, 2008)'
_computing_publication_material 'CRYSTALS (Betteridge et al., 2003)'
_computing_structure_refinement 'CRYSTALS (Betteridge et al., 2003)'
_computing_structure_solution 'SIR92 (Altomare et al., 1994)'
_diffrn_ambient_temperature 150
_diffrn_measured_fraction_theta_full 0.999
_diffrn_measured_fraction_theta_max 0.999
_diffrn_measurement_device Area
_diffrn_measurement_device_type 'SuperNova, Dual, Cu at zero, EosS2'
_diffrn_measurement_method \w
_diffrn_radiation_monochromator mirror
_diffrn_radiation_source 'Supernova (Cu) X-ray Source'
_diffrn_radiation_type 'Cu K\a'
_diffrn_radiation_wavelength 1.54184
_diffrn_reflns_av_R_equivalents 0.030
_diffrn_reflns_limit_h_max 15
_diffrn_reflns_limit_h_min -12
_diffrn_reflns_limit_k_max 20
_diffrn_reflns_limit_k_min -20
_diffrn_reflns_limit_l_max 20
_diffrn_reflns_limit_l_min -20
_diffrn_reflns_number 53735
_diffrn_reflns_theta_full 72.405
_diffrn_reflns_theta_max 72.405
_diffrn_reflns_theta_min 5.091
_diffrn_standards_number 0
_exptl_absorpt_coefficient_mu 1.466
_exptl_absorpt_correction_T_max 0.80
_exptl_absorpt_correction_T_min 0.67
_exptl_absorpt_correction_type multi-scan
_exptl_absorpt_process_details
;
CrysAlisPro, Agilent Technologies,
Version 1.171.37.35h (release 09-02-2015 CrysAlis171 .NET)
(compiled Feb 9 2015,16:26:32)
Empirical absorption correction using spherical harmonics,
 implemented in SCALE3 ABSPACK scaling algorithm.
;
_exptl_crystal_colour colourless
_exptl_crystal_density_diffrn 1.335
_exptl_crystal_density_method 'not measured'
_exptl_crystal_description block
_exptl_crystal_F_000 1520
_exptl_crystal_size_max 0.347
_exptl_crystal_size_mid 0.183
_exptl_crystal_size_min 0.155
_refine_diff_density_max 0.32
_refine_diff_density_min -0.34
_refine_ls_extinction_method None
_refine_ls_goodness_of_fit_ref 1.0041
_refine_ls_hydrogen_treatment refxyz
_refine_ls_matrix_type full
_refine_ls_number_parameters 298
_refine_ls_number_reflns 3545
_refine_ls_number_restraints 6
_refine_ls_R_factor_all 0.0326
_refine_ls_R_factor_gt 0.0319
_refine_ls_shift/su_max 0.0017135
_refine_ls_shift/su_mean 0.0000901
_refine_ls_structure_factor_coef Fsqd
_refine_ls_weighting_details
;
 Method= Modified Sheldrick 
 w=1/[\s^2^(F^2^) + ( 0.05P)^2^ + 1.92P] 
 ,where P=(max(Fo^2^,0) + 2Fc^2^)/3 
;
_refine_ls_weighting_scheme calc
_refine_ls_wR_factor_all 0.0852
_refine_ls_wR_factor_gt 0.0847
_refine_ls_wR_factor_ref 0.0852
_reflns_limit_h_max 15
_reflns_limit_h_min 0
_reflns_limit_k_max 20
_reflns_limit_k_min 0
_reflns_limit_l_max 20
_reflns_limit_l_min 0
_reflns_number_gt 3444
_reflns_number_total 3545
_reflns_threshold_expression I>2.0\s(I)
_oxford_diffrn_Wilson_B_factor 1.79
_oxford_diffrn_Wilson_scale 0.09
_oxford_refine_ls_r_factor_ref 0.0326
_oxford_refine_ls_scale 3.18(3)
_oxford_reflns_number_all 3545
_oxford_reflns_threshold_expression_ref I>-10.0\s(I)
_oxford_structure_analysis_title 'Z:\kel1508SN\Tony_kel1508SN_data At 16:21 on'
_cod_data_source_file jo5b01476_si_003.cif
_cod_data_source_block kel1508SN
_cod_original_sg_symbol_Hall '-P 2ac 2ab '
_cod_original_sg_symbol_H-M 'P b c a '
_cod_database_code 4036312

loop_
_symmetry_equiv_pos_as_xyz
x,y,z
-x,-y,-z
-x+1/2,y+1/2,z
x+1/2,-y+1/2,-z
x,-y+1/2,z+1/2
-x,y+1/2,-z+1/2
-x+1/2,-y,z+1/2
x+1/2,y,-z+1/2

loop_
_atom_site_label
_atom_site_type_symbol
_atom_site_fract_x
_atom_site_fract_y
_atom_site_fract_z
_atom_site_U_iso_or_equiv
_atom_site_occupancy
_atom_site_adp_type
_atom_site_refinement_flags_posn
P1 P 0.37728(2) 0.190474(18) 0.615695(18) 0.0196 1.0000 Uani .
O1 O 0.37356(7) 0.15045(5) 0.69448(6) 0.0267 1.0000 Uani .
O2 O 0.51532(10) 0.15550(7) 0.81495(7) 0.0412 1.0000 Uani D
C1 C 0.46462(10) 0.14671(7) 0.54544(7) 0.0204 1.0000 Uani .
C2 C 0.5739(1) 0.13221(7) 0.55491(7) 0.0206 1.0000 Uani .
C3 C 0.63069(10) 0.15616(8) 0.62263(8) 0.0233 1.0000 Uani .
C4 C 0.73638(11) 0.14148(8) 0.62827(8) 0.0274 1.0000 Uani .
C5 C 0.78925(11) 0.10239(9) 0.56637(9) 0.0302 1.0000 Uani .
C6 C 0.73634(11) 0.07759(8) 0.50077(8) 0.0292 1.0000 Uani .
C7 C 0.62729(10) 0.09169(7) 0.49286(8) 0.0238 1.0000 Uani .
C8 C 0.57011(12) 0.06630(8) 0.42541(8) 0.0286 1.0000 Uani .
C9 C 0.46553(12) 0.08080(8) 0.41817(8) 0.0292 1.0000 Uani .
C10 C 0.41164(10) 0.12243(7) 0.47905(8) 0.0237 1.0000 Uani .
C11 C 0.29648(11) 0.14279(9) 0.47533(9) 0.0306 1.0000 Uani .
C12 C 0.26096(11) 0.17729(9) 0.55513(9) 0.0314 1.0000 Uani .
C13 C 0.40579(10) 0.29792(7) 0.62283(7) 0.0194 1.0000 Uani .
C14 C 0.34580(10) 0.34869(7) 0.67436(7) 0.0203 1.0000 Uani .
C15 C 0.25981(10) 0.31999(8) 0.71910(8) 0.0243 1.0000 Uani .
C16 C 0.20132(11) 0.37215(9) 0.76418(8) 0.0293 1.0000 Uani .
C17 C 0.22640(12) 0.45538(9) 0.76769(8) 0.0315 1.0000 Uani .
C18 C 0.30973(11) 0.48489(8) 0.72647(8) 0.0283 1.0000 Uani .
C19 C 0.37115(9) 0.43293(7) 0.67855(7) 0.0220 1.0000 Uani .
C20 C 0.45393(10) 0.46406(8) 0.63174(8) 0.0253 1.0000 Uani .
C21 C 0.50815(10) 0.41475(8) 0.58178(8) 0.0253 1.0000 Uani .
C22 C 0.48401(10) 0.33108(8) 0.57741(8) 0.0224 1.0000 Uani .
C23 C 0.49845(12) 0.23426(9) 0.84419(10) 0.0336 1.0000 Uani D
H21 H 0.4720(17) 0.1484(13) 0.7770(13) 0.0595 1.0000 Uiso .
H31 H 0.5948(13) 0.1818(9) 0.6676(9) 0.0265 1.0000 Uiso .
H41 H 0.7745(13) 0.1572(10) 0.6765(10) 0.0318 1.0000 Uiso .
H51 H 0.8668(13) 0.0923(11) 0.5719(10) 0.0356 1.0000 Uiso .
H61 H 0.7705(13) 0.0509(10) 0.4579(10) 0.0340 1.0000 Uiso .
H81 H 0.6066(13) 0.0377(11) 0.3845(10) 0.0339 1.0000 Uiso .
H91 H 0.4268(13) 0.0650(11) 0.3727(10) 0.0342 1.0000 Uiso .
H111 H 0.2827(14) 0.1838(11) 0.4329(10) 0.0371 1.0000 Uiso .
H112 H 0.2553(14) 0.0935(11) 0.4630(10) 0.0365 1.0000 Uiso .
H121 H 0.2231(14) 0.2297(11) 0.5498(10) 0.0392 1.0000 Uiso .
H122 H 0.2181(14) 0.1408(11) 0.5816(11) 0.0384 1.0000 Uiso .
H151 H 0.2416(12) 0.2629(10) 0.7159(9) 0.0278 1.0000 Uiso .
H161 H 0.1397(13) 0.3519(10) 0.7920(10) 0.0341 1.0000 Uiso .
H171 H 0.1834(13) 0.4907(11) 0.7992(10) 0.0374 1.0000 Uiso .
H181 H 0.3272(13) 0.5412(10) 0.7272(9) 0.0325 1.0000 Uiso .
H201 H 0.4698(13) 0.5214(10) 0.6358(9) 0.0302 1.0000 Uiso .
H211 H 0.5627(13) 0.4364(10) 0.5470(9) 0.0300 1.0000 Uiso .
H221 H 0.5234(12) 0.2964(10) 0.5415(9) 0.0262 1.0000 Uiso .
H231 H 0.4318(17) 0.2402(10) 0.8716(10) 0.0535 1.0000 Uiso D
H232 H 0.5542(15) 0.2511(10) 0.8804(11) 0.0520 1.0000 Uiso D
H233 H 0.4965(13) 0.2743(12) 0.8037(12) 0.0534 1.0000 Uiso D

loop_
_atom_site_aniso_label
_atom_site_aniso_U_11
_atom_site_aniso_U_22
_atom_site_aniso_U_33
_atom_site_aniso_U_23
_atom_site_aniso_U_13
_atom_site_aniso_U_12
P1 0.01852(17) 0.01649(17) 0.02393(18) -0.00092(11) 0.00227(11) -0.00061(11)
O1 0.0307(5) 0.0211(4) 0.0283(5) 0.0028(4) 0.0079(4) 0.0006(4)
O2 0.0520(7) 0.0332(6) 0.0383(6) -0.0035(5) -0.0052(5) 0.0173(5)
C1 0.0235(6) 0.0148(5) 0.0228(6) -0.0003(4) 0.0023(5) -0.0010(4)
C2 0.0237(6) 0.0148(5) 0.0233(6) 0.0026(4) 0.0042(5) 0.0001(4)
C3 0.0232(6) 0.0208(6) 0.0259(6) 0.0011(5) 0.0022(5) 0.0008(5)
C4 0.0244(6) 0.0262(6) 0.0316(7) 0.0065(5) -0.0002(5) 0.0003(5)
C5 0.0236(6) 0.0298(7) 0.0372(7) 0.0117(6) 0.0070(5) 0.0054(5)
C6 0.0315(7) 0.0251(6) 0.0310(7) 0.0074(5) 0.0139(6) 0.0074(5)
C7 0.0304(7) 0.0172(6) 0.0237(6) 0.0045(5) 0.0080(5) 0.0018(5)
C8 0.0412(8) 0.0227(6) 0.0219(6) -0.0004(5) 0.0089(6) 0.0022(6)
C9 0.0417(8) 0.0239(6) 0.0219(6) -0.0019(5) -0.0017(6) -0.0036(6)
C10 0.0288(6) 0.0170(5) 0.0253(6) 0.0016(5) -0.0008(5) -0.0029(5)
C11 0.0278(7) 0.0308(7) 0.0331(7) -0.0016(6) -0.0063(6) -0.0032(6)
C12 0.0210(6) 0.0336(7) 0.0396(8) -0.0059(6) -0.0014(6) -0.0034(6)
C13 0.0193(6) 0.0173(5) 0.0214(6) 0.0008(4) -0.0028(5) 0.0012(5)
C14 0.0218(6) 0.0197(6) 0.0194(6) 0.0009(4) -0.0041(5) 0.0026(5)
C15 0.0263(6) 0.0225(6) 0.0240(6) 0.0004(5) 0.0013(5) 0.0020(5)
C16 0.0300(7) 0.0320(7) 0.0257(7) -0.0012(5) 0.0042(5) 0.0041(6)
C17 0.0365(7) 0.0308(7) 0.0272(7) -0.0093(5) 0.0002(6) 0.0086(6)
C18 0.0355(7) 0.0219(6) 0.0274(6) -0.0059(5) -0.0064(6) 0.0031(5)
C19 0.0245(6) 0.0201(6) 0.0215(6) -0.0011(5) -0.0072(5) 0.0018(5)
C20 0.0259(6) 0.0184(6) 0.0318(7) 0.0012(5) -0.0079(5) -0.0016(5)
C21 0.0204(6) 0.0230(6) 0.0324(7) 0.0052(5) -0.0020(5) -0.0030(5)
C22 0.0205(6) 0.0213(6) 0.0256(6) 0.0012(5) -0.0006(5) 0.0016(5)
C23 0.0307(7) 0.0287(7) 0.0415(8) -0.0014(6) -0.0026(6) 0.0027(6)

loop_
_atom_type_symbol
_atom_type_scat_dispersion_real
_atom_type_scat_dispersion_imag
_atom_type_scat_Cromer_Mann_a1
_atom_type_scat_Cromer_Mann_b1
_atom_type_scat_Cromer_Mann_a2
_atom_type_scat_Cromer_Mann_b2
_atom_type_scat_Cromer_Mann_a3
_atom_type_scat_Cromer_Mann_b3
_atom_type_scat_Cromer_Mann_a4
_atom_type_scat_Cromer_Mann_b4
_atom_type_scat_Cromer_Mann_c
_atom_type_scat_source
C 0.0181 0.0091 2.3100 20.8439 1.0200 10.2075 1.5886 0.5687 0.8650 51.6512 0.2156 'International Tables Vol C 4.2.6.8 and 6.1.1.4'
H 0.0000 0.0000 0.4930 10.5109 0.3229 26.1257 0.1402 3.1424 0.0408 57.7998 0.0030 'International Tables Vol C 4.2.6.8 and 6.1.1.4'
O 0.0492 0.0322 3.0485 13.2771 2.2868 5.7011 1.5463 0.3239 0.8670 32.9089 0.2508 'International Tables Vol C 4.2.6.8 and 6.1.1.4'
P 0.2955 0.4335 6.4345 1.9067 4.1791 27.1570 1.7800 0.5260 1.4908 68.1645 1.1149 'International Tables Vol C 4.2.6.8 and 6.1.1.4'

loop_
_geom_angle_atom_site_label_1
_geom_angle_atom_site_label_2
_geom_angle_atom_site_label_3
_geom_angle
_geom_angle_publ_flag
O1 P1 C1 116.09(5) yes
O1 P1 C12 115.30(6) yes
C1 P1 C12 94.90(6) yes
O1 P1 C13 112.25(5) yes
C1 P1 C13 108.28(6) yes
C12 P1 C13 108.58(6) yes
C23 O2 H21 106.9(15) no
P1 C1 C2 127.22(10) yes
P1 C1 C10 110.92(9) yes
C2 C1 C10 121.75(11) yes
C1 C2 C3 123.14(11) yes
C1 C2 C7 117.72(11) yes
C3 C2 C7 119.14(11) yes
C2 C3 C4 120.71(12) yes
C2 C3 H31 120.6(9) no
C4 C3 H31 118.6(9) no
C3 C4 C5 120.05(13) yes
C3 C4 H41 119.7(10) no
C5 C4 H41 120.2(10) no
C4 C5 C6 120.57(13) yes
C4 C5 H51 118.6(10) no
C6 C5 H51 120.8(10) no
C5 C6 C7 120.97(12) yes
C5 C6 H61 122.2(10) no
C7 C6 H61 116.8(10) no
C2 C7 C6 118.55(12) yes
C2 C7 C8 119.24(12) yes
C6 C7 C8 122.22(12) yes
C7 C8 C9 121.68(12) yes
C7 C8 H81 118.5(10) no
C9 C8 H81 119.9(10) no
C8 C9 C10 119.68(13) yes
C8 C9 H91 122.3(10) no
C10 C9 H91 118.0(10) no
C9 C10 C1 119.92(12) yes
C9 C10 C11 123.36(12) yes
C1 C10 C11 116.72(12) yes
C10 C11 C12 109.45(11) yes
C10 C11 H111 110.6(10) no
C12 C11 H111 109.3(10) no
C10 C11 H112 110.2(10) no
C12 C11 H112 109.4(10) no
H111 C11 H112 107.9(14) no
C11 C12 P1 107.48(9) yes
C11 C12 H121 112.7(10) no
P1 C12 H121 110.1(10) no
C11 C12 H122 111.1(11) no
P1 C12 H122 106.6(11) no
H121 C12 H122 108.7(15) no
P1 C13 C14 120.26(9) yes
P1 C13 C22 119.80(9) yes
C14 C13 C22 119.93(11) yes
C13 C14 C15 123.17(11) yes
C13 C14 C19 118.49(11) yes
C15 C14 C19 118.30(11) yes
C14 C15 C16 120.80(12) yes
C14 C15 H151 118.6(9) no
C16 C15 H151 120.5(9) no
C15 C16 C17 120.60(13) yes
C15 C16 H161 119.6(10) no
C17 C16 H161 119.7(10) no
C16 C17 C18 120.19(12) yes
C16 C17 H171 118.8(10) no
C18 C17 H171 121.0(10) no
C17 C18 C19 120.74(12) yes
C17 C18 H181 121.5(10) no
C19 C18 H181 117.7(10) no
C14 C19 C18 119.36(12) yes
C14 C19 C20 119.54(11) yes
C18 C19 C20 121.03(12) yes
C19 C20 C21 120.77(12) yes
C19 C20 H201 118.0(10) no
C21 C20 H201 121.2(10) no
C20 C21 C22 120.17(12) yes
C20 C21 H211 121.2(10) no
C22 C21 H211 118.6(10) no
C21 C22 C13 121.08(12) yes
C21 C22 H221 119.4(9) no
C13 C22 H221 119.5(9) no
O2 C23 H231 113.2(10) no
O2 C23 H232 111.8(10) no
H231 C23 H232 107.9(12) no
O2 C23 H233 112.9(10) no
H231 C23 H233 104.6(12) no
H232 C23 H233 105.9(12) no

loop_
_geom_bond_atom_site_label_1
_geom_bond_atom_site_label_2
_geom_bond_distance
_geom_bond_publ_flag
P1 O1 1.4931(10) yes
P1 C1 1.7872(12) yes
P1 C12 1.8222(14) yes
P1 C13 1.8138(12) yes
O2 C23 1.4077(18) yes
O2 H21 0.86(2) no
C1 C2 1.4280(17) yes
C1 C10 1.3754(18) yes
C2 C3 1.4165(18) yes
C2 C7 1.4226(17) yes
C3 C4 1.3770(18) yes
C3 H31 0.987(16) no
C4 C5 1.407(2) yes
C4 H41 0.989(17) no
C5 C6 1.366(2) yes
C5 H51 1.011(17) no
C6 C7 1.4207(19) yes
C6 H61 0.957(17) no
C7 C8 1.4225(19) yes
C8 C9 1.365(2) yes
C8 H81 0.962(17) no
C9 C10 1.4200(19) yes
C9 H91 0.955(17) no
C10 C11 1.5125(19) yes
C11 C12 1.539(2) yes
C11 H111 1.003(18) no
C11 H112 0.992(18) no
C12 H121 0.995(18) no
C12 H122 0.931(19) no
C13 C14 1.4341(17) yes
C13 C22 1.3770(18) yes
C14 C15 1.4184(18) yes
C14 C19 1.4287(17) yes
C15 C16 1.3737(19) yes
C15 H151 0.972(17) no
C16 C17 1.411(2) yes
C16 H161 0.978(17) no
C17 C18 1.365(2) yes
C17 H171 0.965(18) no
C18 C19 1.4194(18) yes
C18 H181 0.955(17) no
C19 C20 1.4204(18) yes
C20 C21 1.3649(19) yes
C20 H201 0.970(17) no
C21 C22 1.4163(18) yes
C21 H211 0.981(17) no
C22 H221 0.976(16) no
C23 H231 0.98(2) no
C23 H232 0.98(2) no
C23 H233 0.95(2) no

loop_
_geom_contact_atom_site_label_1
_geom_contact_atom_site_label_2
_geom_contact_distance
_geom_contact_site_symmetry_2
_geom_contact_publ_flag
O1 O2 2.7357(16) . no
O1 C15 3.1804(16) . no
O1 C23 3.3063(19) . no
O2 C20 3.3089(18) 6_646 no
C1 C8 3.5764(18) 2_656 no
C2 C22 3.4974(18) . no
C2 C9 3.5793(18) 2_656 no
C3 C22 3.5268(19) . no
C4 C17 3.574(2) 6_646 no
C6 C14 3.5057(18) 4_556 no
C6 C19 3.5047(18) 4_556 no
C7 C9 3.4338(18) 2_656 no
C7 C10 3.5990(16) 2_656 no
C8 C10 3.5188(18) 2_656 no
C9 C23 3.326(2) 5_554 no
C10 C23 3.474(2) 5_554 no

loop_
_geom_hbond_atom_site_label_D
_geom_hbond_atom_site_label_H
_geom_hbond_atom_site_label_A
_geom_hbond_angle_DHA
_geom_hbond_distance_DH
_geom_hbond_distance_HA
_geom_hbond_distance_DA
_geom_hbond_publ_flag
O2 H21 O1 171(2) 0.86(2) 1.89(2) 2.7356(19) yes

loop_
_geom_torsion_atom_site_label_1
_geom_torsion_atom_site_label_2
_geom_torsion_atom_site_label_3
_geom_torsion_atom_site_label_4
_geom_torsion
_geom_torsion_publ_flag
O1 P1 C1 C2 -55.03(12) no
O1 P1 C1 C10 121.11(9) no
C12 P1 C1 C2 -176.33(11) no
C12 P1 C1 C10 -0.19(10) no
C13 P1 C1 C2 72.26(12) no
C13 P1 C1 C10 -111.60(9) no
O1 P1 C12 C11 -126.02(9) no
C1 P1 C12 C11 -4.10(10) no
C13 P1 C12 C11 107.06(10) no
O1 P1 C13 C14 -51.59(11) no
O1 P1 C13 C22 129.69(10) no
C1 P1 C13 C14 178.95(10) no
C1 P1 C13 C22 0.22(12) no
C12 P1 C13 C14 77.06(11) no
C12 P1 C13 C22 -101.66(11) no
P1 C1 C2 C3 -4.01(18) no
P1 C1 C2 C7 175.99(9) no
C10 C1 C2 C3 -179.77(12) no
C10 C1 C2 C7 0.23(17) no
P1 C1 C10 C9 -175.53(10) no
P1 C1 C10 C11 4.79(14) no
C2 C1 C10 C9 0.86(18) no
C2 C1 C10 C11 -178.83(11) no
C1 C2 C3 C4 -179.22(12) no
C7 C2 C3 C4 0.78(19) no
C1 C2 C7 C6 179.24(11) no
C1 C2 C7 C8 -1.10(17) no
C3 C2 C7 C6 -0.77(17) no
C3 C2 C7 C8 178.90(12) no
C2 C3 C4 C5 0.1(2) no
C3 C4 C5 C6 -1.0(2) no
C4 C5 C6 C7 1.0(2) no
C5 C6 C7 C2 -0.10(19) no
C5 C6 C7 C8 -179.76(13) no
C2 C7 C8 C9 0.92(19) no
C6 C7 C8 C9 -179.43(13) no
C7 C8 C9 C10 0.2(2) no
C8 C9 C10 C1 -1.06(19) no
C8 C9 C10 C11 178.60(13) no
C1 C10 C11 C12 -7.91(16) no
C9 C10 C11 C12 172.42(12) no
C10 C11 C12 P1 7.02(14) no
P1 C13 C14 C15 -2.88(17) no
P1 C13 C14 C19 179.68(9) no
C22 C13 C14 C15 175.84(12) no
C22 C13 C14 C19 -1.60(18) no
P1 C13 C22 C21 -179.92(11) no
C14 C13 C22 C21 1.36(19) no
C13 C14 C15 C16 -176.31(12) no
C19 C14 C15 C16 1.14(19) no
C13 C14 C19 C18 177.17(12) no
C13 C14 C19 C20 0.33(17) no
C15 C14 C19 C18 -0.40(18) no
C15 C14 C19 C20 -177.24(12) no
C14 C15 C16 C17 -0.8(2) no
C15 C16 C17 C18 -0.4(2) no
C16 C17 C18 C19 1.1(2) no
C17 C18 C19 C14 -0.72(19) no
C17 C18 C19 C20 176.08(13) no
C14 C19 C20 C21 1.24(19) no
C18 C19 C20 C21 -175.55(13) no
C19 C20 C21 C22 -1.5(2) no
C20 C21 C22 C13 0.2(2) no
